data_2015131
loop_
_publ_author_name
'Aaker\"oy, Christer B'
'Desper, John'
'Levin, Brock'

_publ_section_title
;
 Two new polymorphs of 4-(<i>N</i>,<i>N</i>-dimethylamino)benzoic acid
;
_journal_issue 12
_journal_name_full 'Acta Crystallographica Section C'
_journal_page_first o702
_journal_page_last o704
_journal_paper_doi 10.1107/S0108270105035122
_journal_volume 61
_journal_year 2005
_chemical_formula_iupac 'C9 H11 N O2'
_chemical_formula_moiety 'C9 H11 N O2'
_chemical_formula_sum 'C9 H11 N O2'
_chemical_formula_weight 165.19
_chemical_name_systematic
;
4-(dimethylamino)benzoic acid
;
_space_group_IT_number 2
_symmetry_cell_setting triclinic
_symmetry_space_group_name_Hall '-P 1'
_symmetry_space_group_name_H-M 'P -1'
_atom_sites_solution_hydrogens geom
_atom_sites_solution_primary direct
_atom_sites_solution_secondary difmap
_audit_creation_method SHELXL-97
_cell_angle_alpha 76.118(6)
_cell_angle_beta 67.655(7)
_cell_angle_gamma 69.334(9)
_cell_formula_units_Z 4
_cell_length_a 9.6507(11)
_cell_length_b 9.8918(11)
_cell_length_c 10.0082(10)
_cell_measurement_reflns_used 1288
_cell_measurement_temperature 173(2)
_cell_measurement_theta_max 26.75
_cell_measurement_theta_min 2.20
_cell_volume 820.61(16)
_computing_cell_refinement SMART
_computing_data_collection 'SMART (Bruker, 1999)'
_computing_data_reduction 'SAINT (Bruker, 1999)'
_computing_molecular_graphics 'SHELXTL (Bruker, 1997)'
_computing_publication_material SHELXTL
_computing_structure_refinement 'SHELXL97 (Sheldrick, 1997)'
_computing_structure_solution 'SHELXS97 (Sheldrick, 1990)'
_diffrn_ambient_temperature 173(2)
_diffrn_measured_fraction_theta_full 0.983
_diffrn_measured_fraction_theta_max 0.933
_diffrn_measurement_device_type 'Bruker SMART CCD area-detector'
_diffrn_measurement_method '\f and \w scans'
_diffrn_radiation_monochromator graphite
_diffrn_radiation_source 'fine-focus sealed tube'
_diffrn_radiation_type MoK\a
_diffrn_radiation_wavelength 0.71073
_diffrn_reflns_av_R_equivalents 0.0594
_diffrn_reflns_av_sigmaI/netI 0.0838
_diffrn_reflns_limit_h_max 12
_diffrn_reflns_limit_h_min -11
_diffrn_reflns_limit_k_max 12
_diffrn_reflns_limit_k_min -12
_diffrn_reflns_limit_l_max 12
_diffrn_reflns_limit_l_min -12
_diffrn_reflns_number 5655
_diffrn_reflns_theta_full 25.00
_diffrn_reflns_theta_max 27.48
_diffrn_reflns_theta_min 2.22
_diffrn_standards_decay_% 0
_diffrn_standards_number 0
_exptl_absorpt_coefficient_mu 0.095
_exptl_absorpt_correction_type none
_exptl_crystal_colour colorless
_exptl_crystal_density_diffrn 1.337
_exptl_crystal_density_method 'not measured'
_exptl_crystal_description plate
_exptl_crystal_F_000 352
_exptl_crystal_size_max 0.30
_exptl_crystal_size_mid 0.20
_exptl_crystal_size_min 0.10
_refine_diff_density_max 0.207
_refine_diff_density_min -0.279
_refine_ls_extinction_method none
_refine_ls_goodness_of_fit_ref 0.851
_refine_ls_hydrogen_treatment mixed
_refine_ls_matrix_type full
_refine_ls_number_parameters 235
_refine_ls_number_reflns 3506
_refine_ls_number_restraints 0
_refine_ls_restrained_S_all 0.851
_refine_ls_R_factor_all 0.1056
_refine_ls_R_factor_gt 0.0521
_refine_ls_shift/su_max 0.000
_refine_ls_shift/su_mean 0.000
_refine_ls_structure_factor_coef Fsqd
_refine_ls_weighting_details 'calc w=1/[\s^2^(Fo^2^)+(0.07P)^2^] where P=(Fo^2^+2Fc^2^)/3'
_refine_ls_weighting_scheme calc
_refine_ls_wR_factor_gt 0.1235
_refine_ls_wR_factor_ref 0.1419
_reflns_number_gt 1717
_reflns_number_total 3506
_reflns_threshold_expression I>2\s(I)
_cod_data_source_file fa1157.cif
_cod_data_source_block III
_cod_depositor_comments
;
The following automatic conversions were performed:
'_symmetry_cell_setting' value 'Triclinic' changed to 'triclinic'
according to '/home/saulius/struct/CIF-dictionaries/cif_core.dic'
dictionary named 'cif_core.dic' version 2.4.1 from 2010-06-29.

Automatic conversion script
Id: cif_fix_enum 1527 2010-12-29 10:47:43Z saulius 

The following automatic conversions were performed:

'_symmetry_cell_setting' value 'Triclinic' changed to 'triclinic'
according to /home/saulius/struct/CIF-dictionaries/cif_core.dic
dictionary named 'cif_core.dic' version 2.4.1 from 2010-06-29.

Automatic conversion script
Id: cif_fix_values 1715 2011-07-08 13:25:40Z adriana 
;
_cod_original_cell_volume 820.61(15)
_cod_original_sg_symbol_H-M P-1
_cod_database_code 2015131

loop_
_symmetry_equiv_pos_as_xyz
'x, y, z'
'-x, -y, -z'

loop_
_atom_site_label
_atom_site_fract_x
_atom_site_fract_y
_atom_site_fract_z
_atom_site_U_iso_or_equiv
_atom_site_adp_type
_atom_site_calc_flag
_atom_site_refinement_flags
_atom_site_occupancy
_atom_site_disorder_assembly
_atom_site_disorder_group
_atom_site_type_symbol
C11 0.3291(2) 0.3217(2) 0.8360(2) 0.0278(5) Uani d . 1 . . C
C12 0.3661(2) 0.3508(2) 0.6857(2) 0.0302(5) Uani d . 1 . . C
H12 0.4352 0.2755 0.6274 0.036 Uiso calc R 1 . . H
C13 0.3056(2) 0.4851(2) 0.6196(2) 0.0299(5) Uani d . 1 . . C
H13 0.3330 0.5017 0.5166 0.036 Uiso calc R 1 . . H
C14 0.2033(2) 0.5985(2) 0.7027(2) 0.0280(5) Uani d . 1 . . C
N14 0.1411(2) 0.73427(19) 0.63953(19) 0.0369(5) Uani d . 1 . . N
C18 0.0449(3) 0.8517(2) 0.7270(3) 0.0463(6) Uani d . 1 . . C
H18A 0.1030 0.8643 0.7826 0.069 Uiso calc R 1 . . H
H18B -0.0508 0.8285 0.7943 0.069 Uiso calc R 1 . . H
H18C 0.0171 0.9419 0.6635 0.069 Uiso calc R 1 . . H
C19 0.1843(3) 0.7676(2) 0.4839(2) 0.0423(6) Uani d . 1 . . C
H19A 0.1215 0.8660 0.4587 0.063 Uiso calc R 1 . . H
H19B 0.1653 0.6973 0.4437 0.063 Uiso calc R 1 . . H
H19C 0.2956 0.7623 0.4432 0.063 Uiso calc R 1 . . H
C15 0.1645(2) 0.5684(2) 0.8542(2) 0.0303(5) Uani d . 1 . . C
H15 0.0941 0.6426 0.9134 0.036 Uiso calc R 1 . . H
C16 0.2272(2) 0.4326(2) 0.9183(2) 0.0299(5) Uani d . 1 . . C
H16 0.1999 0.4147 1.0213 0.036 Uiso calc R 1 . . H
C17 0.4002(2) 0.1799(2) 0.9055(2) 0.0317(5) Uani d . 1 . . C
O17 0.49830(19) 0.08182(17) 0.82613(17) 0.0435(4) Uani d . 1 . . O
H17 0.549(5) 0.006(7) 0.883(5) 0.052 Uiso d P 0.57(5) . . H
O18 0.36301(19) 0.16002(18) 1.04317(17) 0.0432(4) Uani d . 1 . . O
H18 0.419(7) 0.090(10) 1.080(8) 0.052 Uiso d P 0.43(5) . . H
C21 0.8391(2) 0.3220(2) 0.8316(2) 0.0276(5) Uani d . 1 . . C
C22 0.6787(2) 0.3752(2) 0.8573(2) 0.0307(5) Uani d . 1 . . C
H22A 0.6138 0.3158 0.9174 0.037 Uiso calc R 1 . . H
C23 0.6117(2) 0.5109(2) 0.7980(2) 0.0315(5) Uani d . 1 . . C
H23A 0.5016 0.5438 0.8172 0.038 Uiso calc R 1 . . H
C24 0.7030(2) 0.6022(2) 0.7094(2) 0.0281(5) Uani d . 1 . . C
N24 0.63636(19) 0.73817(19) 0.65204(19) 0.0351(5) Uani d . 1 . . N
C28 0.4685(2) 0.7994(2) 0.6941(3) 0.0441(6) Uani d . 1 . . C
H28A 0.4424 0.9005 0.6489 0.066 Uiso calc R 1 . . H
H28B 0.4246 0.7966 0.8003 0.066 Uiso calc R 1 . . H
H28C 0.4243 0.7427 0.6619 0.066 Uiso calc R 1 . . H
C29A 0.7306(3) 0.8344(2) 0.5672(3) 0.0469(6) Uani d . 1 . . C
H29A 0.6635 0.9275 0.5359 0.070 Uiso calc R 1 . . H
H29B 0.8101 0.7899 0.4815 0.070 Uiso calc R 1 . . H
H29C 0.7822 0.8511 0.6267 0.070 Uiso calc R 1 . . H
C25 0.8649(2) 0.5474(2) 0.6821(2) 0.0309(5) Uani d . 1 . . C
H25A 0.9305 0.6056 0.6205 0.037 Uiso calc R 1 . . H
C26 0.9302(2) 0.4117(2) 0.7424(2) 0.0300(5) Uani d . 1 . . C
H26A 1.0404 0.3780 0.7230 0.036 Uiso calc R 1 . . H
C27 0.9090(2) 0.1808(2) 0.8992(2) 0.0310(5) Uani d . 1 . . C
O27 0.82245(17) 0.10064(17) 0.97916(17) 0.0413(4) Uani d . 1 . . O
H27 0.872(6) 0.018(7) 1.023(6) 0.050 Uiso d P 0.55(5) . . H
O28 1.05549(17) 0.14058(17) 0.87839(19) 0.0420(4) Uani d . 1 . . O
H28 1.096(7) 0.066(9) 0.927(7) 0.050 Uiso d P 0.45(5) . . H

loop_
_atom_site_aniso_label
_atom_site_aniso_U_11
_atom_site_aniso_U_22
_atom_site_aniso_U_33
_atom_site_aniso_U_12
_atom_site_aniso_U_13
_atom_site_aniso_U_23
C11 0.0244(10) 0.0293(12) 0.0299(12) -0.0092(9) -0.0054(9) -0.0078(10)
C12 0.0246(10) 0.0323(12) 0.0306(12) -0.0063(9) -0.0031(9) -0.0116(10)
C13 0.0284(10) 0.0369(13) 0.0244(11) -0.0119(10) -0.0045(9) -0.0070(9)
C14 0.0257(10) 0.0271(12) 0.0326(12) -0.0091(9) -0.0090(9) -0.0050(10)
N14 0.0468(11) 0.0314(11) 0.0310(10) -0.0069(9) -0.0139(9) -0.0062(9)
C18 0.0576(15) 0.0319(13) 0.0438(14) 0.0022(11) -0.0214(12) -0.0095(11)
C19 0.0419(13) 0.0391(14) 0.0383(14) -0.0068(11) -0.0130(11) 0.0010(11)
C15 0.0292(11) 0.0315(12) 0.0309(12) -0.0077(9) -0.0076(9) -0.0104(10)
C16 0.0307(11) 0.0340(12) 0.0240(11) -0.0106(10) -0.0042(9) -0.0077(9)
C17 0.0298(11) 0.0316(13) 0.0308(12) -0.0093(10) -0.0036(10) -0.0082(10)
O17 0.0473(10) 0.0303(9) 0.0385(10) 0.0018(8) -0.0077(8) -0.0092(8)
O18 0.0522(10) 0.0351(10) 0.0312(10) -0.0040(8) -0.0102(8) -0.0032(7)
C21 0.0283(11) 0.0304(12) 0.0240(11) -0.0087(9) -0.0044(9) -0.0096(9)
C22 0.0275(11) 0.0359(13) 0.0271(11) -0.0117(10) -0.0028(9) -0.0076(10)
C23 0.0275(10) 0.0389(13) 0.0275(11) -0.0121(10) -0.0064(9) -0.0036(10)
C24 0.0296(11) 0.0325(12) 0.0218(11) -0.0104(9) -0.0044(9) -0.0069(9)
N24 0.0305(10) 0.0345(11) 0.0360(11) -0.0099(8) -0.0082(8) -0.0004(9)
C28 0.0337(12) 0.0408(14) 0.0491(15) -0.0061(11) -0.0118(11) -0.0001(12)
C29A 0.0443(13) 0.0359(14) 0.0510(15) -0.0144(11) -0.0099(12) 0.0066(12)
C25 0.0308(11) 0.0338(12) 0.0281(12) -0.0125(10) -0.0055(9) -0.0061(10)
C26 0.0244(10) 0.0326(12) 0.0305(12) -0.0089(9) -0.0022(9) -0.0099(10)
C27 0.0316(11) 0.0325(13) 0.0285(11) -0.0108(10) -0.0033(9) -0.0118(10)
O27 0.0389(9) 0.0334(10) 0.0418(10) -0.0114(8) -0.0050(8) 0.0007(8)
O28 0.0310(9) 0.0343(10) 0.0547(11) -0.0052(7) -0.0132(8) -0.0027(8)

loop_
_atom_type_symbol
_atom_type_description
_atom_type_scat_dispersion_real
_atom_type_scat_dispersion_imag
_atom_type_scat_source
C C 0.0033 0.0016 'International Tables Vol C Tables 4.2.6.8 and 6.1.1.4'
H H 0.0000 0.0000 'International Tables Vol C Tables 4.2.6.8 and 6.1.1.4'
N N 0.0061 0.0033 'International Tables Vol C Tables 4.2.6.8 and 6.1.1.4'
O O 0.0106 0.0060 'International Tables Vol C Tables 4.2.6.8 and 6.1.1.4'

loop_
_geom_angle_atom_site_label_1
_geom_angle_atom_site_label_2
_geom_angle_atom_site_label_3
_geom_angle
C16 C11 C12 118.02(19)
C16 C11 C17 120.61(18)
C12 C11 C17 121.32(18)
C13 C12 C11 121.65(19)
C13 C12 H12 119.2
C11 C12 H12 119.2
C12 C13 C14 120.54(19)
C12 C13 H13 119.7
C14 C13 H13 119.7
N14 C14 C15 120.41(19)
N14 C14 C13 121.88(19)
C15 C14 C13 117.71(19)
C14 N14 C19 120.82(18)
C14 N14 C18 120.61(18)
C19 N14 C18 118.20(18)
N14 C18 H18A 109.5
N14 C18 H18B 109.5
H18A C18 H18B 109.5
N14 C18 H18C 109.5
H18A C18 H18C 109.5
H18B C18 H18C 109.5
N14 C19 H19A 109.5
N14 C19 H19B 109.5
H19A C19 H19B 109.5
N14 C19 H19C 109.5
H19A C19 H19C 109.5
H19B C19 H19C 109.5
C16 C15 C14 120.73(19)
C16 C15 H15 119.6
C14 C15 H15 119.6
C15 C16 C11 121.34(19)
C15 C16 H16 119.3
C11 C16 H16 119.3
O18 C17 O17 122.4(2)
O18 C17 C11 118.54(19)
O17 C17 C11 119.06(19)
C17 O17 H17 109(3)
C17 O18 H18 118(4)
C22 C21 C26 117.6(2)
C22 C21 C27 121.51(18)
C26 C21 C27 120.89(18)
C23 C22 C21 121.59(19)
C23 C22 H22A 119.2
C21 C22 H22A 119.2
C22 C23 C24 120.99(18)
C22 C23 H23A 119.5
C24 C23 H23A 119.5
N24 C24 C25 121.68(19)
N24 C24 C23 121.09(18)
C25 C24 C23 117.23(19)
C24 N24 C28 121.02(18)
C24 N24 C29A 120.62(17)
C28 N24 C29A 117.52(18)
N24 C28 H28A 109.5
N24 C28 H28B 109.5
H28A C28 H28B 109.5
N24 C28 H28C 109.5
H28A C28 H28C 109.5
H28B C28 H28C 109.5
N24 C29A H29A 109.5
N24 C29A H29B 109.5
H29A C29A H29B 109.5
N24 C29A H29C 109.5
H29A C29A H29C 109.5
H29B C29A H29C 109.5
C26 C25 C24 121.17(19)
C26 C25 H25A 119.4
C24 C25 H25A 119.4
C25 C26 C21 121.44(19)
C25 C26 H26A 119.3
C21 C26 H26A 119.3
O28 C27 O27 121.7(2)
O28 C27 C21 118.98(19)
O27 C27 C21 119.33(19)
C27 O27 H27 115(3)
C27 O28 H28 120(4)

loop_
_geom_bond_atom_site_label_1
_geom_bond_atom_site_label_2
_geom_bond_site_symmetry_2
_geom_bond_distance
_geom_bond_publ_flag
C11 C16 . 1.380(3) ?
C11 C12 . 1.389(3) ?
C11 C17 . 1.462(3) ?
C12 C13 . 1.366(3) ?
C12 H12 . 0.9500 ?
C13 C14 . 1.402(3) ?
C13 H13 . 0.9500 ?
C14 N14 . 1.370(3) ?
C14 C15 . 1.400(3) ?
N14 C19 . 1.437(3) ?
N14 C18 . 1.445(2) ?
C18 H18A . 0.9800 ?
C18 H18B . 0.9800 ?
C18 H18C . 0.9800 ?
C19 H19A . 0.9800 ?
C19 H19B . 0.9800 ?
C19 H19C . 0.9800 ?
C15 C16 . 1.375(3) ?
C15 H15 . 0.9500 ?
C16 H16 . 0.9500 ?
C17 O18 . 1.269(2) ?
C17 O17 . 1.272(2) ?
O17 H17 . 0.93(6) ?
O18 H18 . 0.83(9) ?
C21 C22 . 1.388(3) ?
C21 C26 . 1.390(3) ?
C21 C27 . 1.447(3) ?
C22 C23 . 1.367(3) ?
C22 H22A . 0.9500 ?
C23 C24 . 1.401(3) ?
C23 H23A . 0.9500 ?
C24 N24 . 1.361(3) ?
C24 C25 . 1.399(3) ?
N24 C28 . 1.442(2) ?
N24 C29A . 1.446(2) ?
C28 H28A . 0.9800 ?
C28 H28B . 0.9800 ?
C28 H28C . 0.9800 ?
C29A H29A . 0.9800 ?
C29A H29B . 0.9800 ?
C29A H29C . 0.9800 ?
C25 C26 . 1.367(3) ?
C25 H25A . 0.9500 ?
C26 H26A . 0.9500 ?
C27 O28 . 1.273(2) ?
C27 O27 . 1.273(2) ?
O27 H27 . 0.89(7) ?
O28 H28 . 0.84(9) ?

loop_
_geom_hbond_atom_site_label_D
_geom_hbond_atom_site_label_H
_geom_hbond_atom_site_label_A
_geom_hbond_site_symmetry_A
_geom_hbond_distance_DH
_geom_hbond_distance_HA
_geom_hbond_distance_DA
_geom_hbond_angle_DHA
O17 H17 O18 2_657 0.93(6) 1.70(7) 2.607(2) 164(4)
O18 H18 O17 2_657 0.83(9) 1.80(9) 2.607(2) 166(7)
O27 H27 O28 2_757 0.89(7) 1.71(7) 2.603(2) 173(5)
O28 H28 O27 2_757 0.84(9) 1.77(9) 2.603(2) 175(6)

loop_
_geom_torsion_atom_site_label_1
_geom_torsion_atom_site_label_2
_geom_torsion_atom_site_label_3
_geom_torsion_atom_site_label_4
_geom_torsion
C16 C11 C12 C13 0.6(3)
C17 C11 C12 C13 -176.99(18)
C11 C12 C13 C14 0.0(3)
C12 C13 C14 N14 179.80(18)
C12 C13 C14 C15 -0.8(3)
C15 C14 N14 C19 177.86(17)
C13 C14 N14 C19 -2.8(3)
C15 C14 N14 C18 5.1(3)
C13 C14 N14 C18 -175.61(18)
N14 C14 C15 C16 -179.58(18)
C13 C14 C15 C16 1.1(3)
C14 C15 C16 C11 -0.5(3)
C12 C11 C16 C15 -0.4(3)
C17 C11 C16 C15 177.22(18)
C16 C11 C17 O18 1.8(3)
C12 C11 C17 O18 179.34(18)
C16 C11 C17 O17 -177.27(18)
C12 C11 C17 O17 0.2(3)
C26 C21 C22 C23 -0.3(3)
C27 C21 C22 C23 177.40(18)
C21 C22 C23 C24 -0.4(3)
C22 C23 C24 N24 -179.02(19)
C22 C23 C24 C25 1.2(3)
C25 C24 N24 C28 -172.88(19)
C23 C24 N24 C28 7.4(3)
C25 C24 N24 C29A -3.7(3)
C23 C24 N24 C29A 176.62(18)
N24 C24 C25 C26 178.78(18)
C23 C24 C25 C26 -1.5(3)
C24 C25 C26 C21 0.9(3)
C22 C21 C26 C25 0.1(3)
C27 C21 C26 C25 -177.66(18)
C22 C21 C27 O28 -176.16(18)
C26 C21 C27 O28 1.5(3)
C22 C21 C27 O27 3.0(3)
C26 C21 C27 O27 -179.34(17)
